data_4065321
loop_
_publ_author_name
'Holzhacker, Christian'
'Standfest-Hauser, Christina M.'
'Puchberger, Michael'
'Mereiter, Kurt'
'Veiros, Luis F.'
'Calhorda, Maria Jos\'e'
'Carvalho, Maria Deus'
'Ferreira, Liliana P.'
'Godinho, Margarida'
'Hartl, Franti\<sek'
'Kirchner, Karl'

_publ_section_title
;
 Reversible Addition of CO to Coordinatively Unsaturated High-Spin
 Iron(II) Complexes
;
_journal_issue 24
_journal_name_full Organometallics
_journal_page_first 6587
_journal_paper_doi 10.1021/om200711q
_journal_volume 30
_journal_year 2011
_chemical_formula_moiety 'C23 H38 Cl Fe N4 O P2, Cl'
_chemical_formula_sum 'C23 H38 Cl2 Fe N4 O P2'
_chemical_formula_weight 575.26
_chemical_name_common '1518 [FeCl(CO)(PN-iPr)2]Cl.solv'
_chemical_name_systematic
; 
 ? 
;
_space_group_IT_number 82
_symmetry_cell_setting tetragonal
_symmetry_space_group_name_Hall 'I -4'
_symmetry_space_group_name_H-M 'I -4'
_atom_sites_solution_hydrogens geom
_atom_sites_solution_primary direct
_atom_sites_solution_secondary difmap
_audit_creation_method SHELXL-97
_cell_angle_alpha 90.00
_cell_angle_beta 90.00
_cell_angle_gamma 90.00
_cell_formula_units_Z 8
_cell_length_a 25.2681(9)
_cell_length_b 25.2681(9)
_cell_length_c 9.3535(3)
_cell_measurement_reflns_used 7133
_cell_measurement_temperature 100(2)
_cell_measurement_theta_max 27.36
_cell_measurement_theta_min 2.28
_cell_volume 5972.0(4)
_computing_cell_refinement 'Bruker SAINT'
_computing_data_collection 'Bruker APEX2'
_computing_data_reduction 'Bruker SAINT, SADABS, XPREP'
_computing_molecular_graphics 'Bruker SHELXTL'
_computing_publication_material 'Bruker SHELXTL'
_computing_structure_refinement 'SHELXL-97 (Sheldrick, 2008)'
_computing_structure_solution 'SHELXS-97 (Sheldrick, 2008)'
_diffrn_ambient_temperature 100(2)
_diffrn_measured_fraction_theta_full 0.985
_diffrn_measured_fraction_theta_max 0.985
_diffrn_measurement_device_type 'Bruker Kappa APEX-II CCD'
_diffrn_measurement_method '\f and \w scans'
_diffrn_radiation_monochromator graphite
_diffrn_radiation_source 'fine-focus sealed tube'
_diffrn_radiation_type MoK\a
_diffrn_radiation_wavelength 0.71073
_diffrn_reflns_av_R_equivalents 0.0475
_diffrn_reflns_av_sigmaI/netI 0.0428
_diffrn_reflns_limit_h_max 32
_diffrn_reflns_limit_h_min -8
_diffrn_reflns_limit_k_max 32
_diffrn_reflns_limit_k_min -31
_diffrn_reflns_limit_l_max 11
_diffrn_reflns_limit_l_min -11
_diffrn_reflns_number 22999
_diffrn_reflns_theta_full 27.00
_diffrn_reflns_theta_max 27.00
_diffrn_reflns_theta_min 2.28
_exptl_absorpt_coefficient_mu 0.812
_exptl_absorpt_correction_T_max 0.81
_exptl_absorpt_correction_T_min 0.68
_exptl_absorpt_correction_type multi-scan
_exptl_absorpt_process_details 'program SADABS'
_exptl_crystal_colour red
_exptl_crystal_density_diffrn 1.280
_exptl_crystal_density_method 'not measured'
_exptl_crystal_description prism
_exptl_crystal_F_000 2416
_exptl_crystal_size_max 0.45
_exptl_crystal_size_mid 0.30
_exptl_crystal_size_min 0.28
_refine_diff_density_max 0.761
_refine_diff_density_min -0.693
_refine_diff_density_rms 0.081
_refine_ls_abs_structure_details 'Flack H D (1983), Acta Cryst. A39, 876-881'
_refine_ls_abs_structure_Flack -0.04(3)
_refine_ls_extinction_method none
_refine_ls_goodness_of_fit_ref 1.098
_refine_ls_hydrogen_treatment constr
_refine_ls_matrix_type full
_refine_ls_number_parameters 307
_refine_ls_number_reflns 6395
_refine_ls_number_restraints 112
_refine_ls_restrained_S_all 1.104
_refine_ls_R_factor_all 0.0846
_refine_ls_R_factor_gt 0.0659
_refine_ls_shift/su_max 0.000
_refine_ls_shift/su_mean 0.000
_refine_ls_structure_factor_coef Fsqd
_refine_ls_weighting_details 'calc w=1/[\s^2^(Fo^2^)+(0.1100P)^2^+4.0727P] where P=(Fo^2^+2Fc^2^)/3'
_refine_ls_weighting_scheme calc
_refine_ls_wR_factor_gt 0.1774
_refine_ls_wR_factor_ref 0.1908
_reflns_number_gt 4900
_reflns_number_total 6395
_reflns_threshold_expression >2sigma(I)
_cod_data_source_file om200711q_si_001.cif
_cod_data_source_block 10a-1518
_cod_depositor_comments
;
The following automatic conversions were performed:

'_symmetry_cell_setting' value 'Tetragonal' changed to 'tetragonal'
according to /home/saulius/struct/CIF-dictionaries/cif_core.dic
dictionary named 'cif_core.dic' version 2.4.1 from 2010-06-29.

Automatic conversion script
Id: cif_fix_values 1715 2011-07-08 13:25:40Z adriana 
;
_cod_original_sg_symbol_H-M I-4
_cod_database_code 4065321

loop_
_symmetry_equiv_pos_as_xyz
'x, y, z'
'-x, -y, z'
'y, -x, -z'
'-y, x, -z'
'x+1/2, y+1/2, z+1/2'
'-x+1/2, -y+1/2, z+1/2'
'y+1/2, -x+1/2, -z+1/2'
'-y+1/2, x+1/2, -z+1/2'

loop_
_atom_site_label
_atom_site_type_symbol
_atom_site_fract_x
_atom_site_fract_y
_atom_site_fract_z
_atom_site_U_iso_or_equiv
_atom_site_adp_type
_atom_site_occupancy
_atom_site_symmetry_multiplicity
_atom_site_calc_flag
_atom_site_refinement_flags
_atom_site_disorder_assembly
_atom_site_disorder_group
Fe1 Fe 0.22872(3) 0.41812(3) 0.50034(9) 0.0583(2) Uani 1 1 d U A .
Cl1 Cl 0.17921(6) 0.39322(11) 0.69897(19) 0.0930(6) Uani 1 1 d U . .
Cl2 Cl 0.40284(5) 0.32431(6) 0.12525(15) 0.0591(4) Uani 1 1 d . . .
P1 P 0.28855(6) 0.42620(5) 0.32536(14) 0.0498(3) Uani 1 1 d U A .
P2 P 0.22447(7) 0.50233(8) 0.5638(2) 0.0749(5) Uani 1 1 d U . .
O1 O 0.13448(19) 0.4256(2) 0.3248(6) 0.0973(18) Uani 1 1 d U A .
N1 N 0.23585(17) 0.33933(19) 0.4476(5) 0.0543(8) Uani 1 1 d U . .
N2 N 0.31201(17) 0.36437(16) 0.3296(5) 0.0458(7) Uani 1 1 d U . .
H2N H 0.3453 0.3576 0.3093 0.055 Uiso 1 1 calc R A .
N3 N 0.28993(17) 0.41615(19) 0.6405(5) 0.0512(7) Uani 1 1 d U . .
N4 N 0.27925(19) 0.5062(2) 0.6648(6) 0.0638(11) Uani 1 1 d U A .
H4N H 0.2911 0.5373 0.6919 0.077 Uiso 1 1 calc R . .
C1 C 0.2777(2) 0.3245(2) 0.3656(5) 0.0468(8) Uani 1 1 d U A .
C2 C 0.2854(2) 0.2730(2) 0.3241(6) 0.0540(10) Uani 1 1 d U . .
H2 H 0.3155 0.2636 0.2690 0.065 Uiso 1 1 calc R A .
C3 C 0.2493(3) 0.2352(2) 0.3626(6) 0.0661(13) Uani 1 1 d U A .
H3 H 0.2542 0.1994 0.3342 0.079 Uiso 1 1 calc R . .
C4 C 0.2055(3) 0.2495(3) 0.4435(6) 0.0741(14) Uani 1 1 d U . .
H4 H 0.1798 0.2240 0.4707 0.089 Uiso 1 1 calc R A .
C5 C 0.2005(2) 0.3007(3) 0.4825(7) 0.0653(12) Uani 1 1 d U A .
H5 H 0.1705 0.3104 0.5377 0.078 Uiso 1 1 calc R . .
C6 C 0.3497(2) 0.4677(2) 0.3522(7) 0.0584(11) Uani 1 1 d U . .
H6 H 0.3398 0.4969 0.4193 0.070 Uiso 1 1 calc R A .
C7 C 0.3944(2) 0.4375(2) 0.4220(7) 0.0627(13) Uani 1 1 d U A .
H7A H 0.4097 0.4127 0.3529 0.094 Uiso 1 1 calc R . .
H7B H 0.3808 0.4179 0.5045 0.094 Uiso 1 1 calc R . .
H7C H 0.4217 0.4624 0.4539 0.094 Uiso 1 1 calc R . .
C8 C 0.3706(3) 0.4941(3) 0.2163(9) 0.083(2) Uani 1 1 d U A .
H8A H 0.3948 0.5228 0.2420 0.124 Uiso 1 1 calc R . .
H8B H 0.3408 0.5085 0.1614 0.124 Uiso 1 1 calc R . .
H8C H 0.3894 0.4678 0.1582 0.124 Uiso 1 1 calc R . .
C9 C 0.2694(3) 0.4332(2) 0.1326(6) 0.0638(12) Uani 1 1 d U . .
H9 H 0.3029 0.4326 0.0757 0.077 Uiso 1 1 calc R A .
C10 C 0.2415(3) 0.4838(3) 0.0969(7) 0.081(2) Uani 1 1 d U A .
H10A H 0.2323 0.4840 -0.0049 0.121 Uiso 1 1 calc R . .
H10B H 0.2648 0.5138 0.1179 0.121 Uiso 1 1 calc R . .
H10C H 0.2091 0.4867 0.1543 0.121 Uiso 1 1 calc R . .
C11 C 0.2366(3) 0.3852(2) 0.0853(6) 0.0703(17) Uani 1 1 d U A .
H11A H 0.2270 0.3891 -0.0157 0.106 Uiso 1 1 calc R . .
H11B H 0.2043 0.3831 0.1432 0.106 Uiso 1 1 calc R . .
H11C H 0.2574 0.3529 0.0981 0.106 Uiso 1 1 calc R . .
C12 C 0.3053(2) 0.4616(2) 0.7049(5) 0.0496(10) Uani 1 1 d U A .
C13 C 0.3455(2) 0.4620(2) 0.8047(6) 0.0522(10) Uani 1 1 d U . .
H13 H 0.3561 0.4945 0.8470 0.063 Uiso 1 1 calc R A .
C14 C 0.3702(2) 0.4161(2) 0.8434(6) 0.0528(10) Uani 1 1 d U A .
H14 H 0.3980 0.4164 0.9117 0.063 Uiso 1 1 calc R . .
C15 C 0.3539(2) 0.3687(2) 0.7808(5) 0.0526(10) Uani 1 1 d U . .
H15 H 0.3699 0.3361 0.8066 0.063 Uiso 1 1 calc R A .
C16 C 0.3142(2) 0.3704(2) 0.6813(6) 0.0524(10) Uani 1 1 d U A .
H16 H 0.3030 0.3381 0.6387 0.063 Uiso 1 1 calc R . .
C17 C 0.2332(3) 0.5540(3) 0.4268(8) 0.0797(12) Uani 1 1 d U A .
H17 H 0.2571 0.5382 0.3531 0.096 Uiso 1 1 calc R . .
C18 C 0.1821(4) 0.5683(4) 0.3474(11) 0.124(4) Uani 1 1 d U . .
H18A H 0.1601 0.5909 0.4083 0.186 Uiso 1 1 calc R A .
H18B H 0.1627 0.5358 0.3240 0.186 Uiso 1 1 calc R . .
H18C H 0.1908 0.5872 0.2590 0.186 Uiso 1 1 calc R . .
C19 C 0.2604(4) 0.6047(3) 0.4752(9) 0.100(2) Uani 1 1 d U . .
H19A H 0.2597 0.6307 0.3973 0.150 Uiso 1 1 calc R A .
H19B H 0.2972 0.5970 0.5009 0.150 Uiso 1 1 calc R . .
H19C H 0.2418 0.6191 0.5585 0.150 Uiso 1 1 calc R . .
C20 C 0.1692(5) 0.5113(7) 0.707(2) 0.0824(18) Uani 0.50 1 d PDU A 1
H20 H 0.1764 0.4863 0.7873 0.099 Uiso 0.50 1 calc PR A 1
C21 C 0.1131(6) 0.5005(8) 0.651(2) 0.091(6) Uani 0.50 1 d PDU A 1
H21A H 0.0931 0.5337 0.6479 0.137 Uiso 0.50 1 calc PR A 1
H21B H 0.0953 0.4753 0.7141 0.137 Uiso 0.50 1 calc PR A 1
H21C H 0.1152 0.4856 0.5541 0.137 Uiso 0.50 1 calc PR A 1
C22 C 0.1754(6) 0.5678(6) 0.7628(19) 0.077(3) Uani 0.50 1 d PDU A 1
H22A H 0.1573 0.5711 0.8550 0.115 Uiso 0.50 1 calc PR A 1
H22B H 0.1599 0.5927 0.6943 0.115 Uiso 0.50 1 calc PR A 1
H22C H 0.2131 0.5758 0.7751 0.115 Uiso 0.50 1 calc PR A 1
C20A C 0.1726(5) 0.5416(7) 0.6507(15) 0.0824(18) Uani 0.50 1 d PDU A 2
H20A H 0.1774 0.5790 0.6180 0.099 Uiso 0.50 1 calc PR A 2
C21A C 0.1166(6) 0.5245(8) 0.604(2) 0.091(6) Uani 0.50 1 d PDU A 2
H21D H 0.1007 0.5024 0.6787 0.137 Uiso 0.50 1 calc PR A 2
H21E H 0.1188 0.5042 0.5149 0.137 Uiso 0.50 1 calc PR A 2
H21F H 0.0946 0.5560 0.5888 0.137 Uiso 0.50 1 calc PR A 2
C22A C 0.1772(6) 0.5420(7) 0.8118(14) 0.077(3) Uani 0.50 1 d PDU A 2
H22D H 0.1550 0.5704 0.8509 0.115 Uiso 0.50 1 calc PR A 2
H22E H 0.2142 0.5480 0.8391 0.115 Uiso 0.50 1 calc PR A 2
H22F H 0.1653 0.5079 0.8498 0.115 Uiso 0.50 1 calc PR A 2
C23 C 0.1730(3) 0.4231(3) 0.3944(8) 0.0736(11) Uani 1 1 d U . .

loop_
_atom_site_aniso_label
_atom_site_aniso_U_11
_atom_site_aniso_U_22
_atom_site_aniso_U_33
_atom_site_aniso_U_23
_atom_site_aniso_U_13
_atom_site_aniso_U_12
Fe1 0.0412(4) 0.0768(5) 0.0568(4) -0.0147(4) -0.0110(3) -0.0028(3)
Cl1 0.0454(8) 0.1666(18) 0.0670(9) -0.0291(10) 0.0023(6) -0.0212(9)
Cl2 0.0520(7) 0.0681(9) 0.0572(7) 0.0179(6) -0.0057(6) 0.0056(6)
P1 0.0564(8) 0.0414(6) 0.0516(6) -0.0011(5) -0.0079(5) -0.0040(6)
P2 0.0508(8) 0.0942(10) 0.0797(10) -0.0371(8) -0.0273(7) 0.0204(7)
O1 0.064(3) 0.121(4) 0.107(4) -0.041(4) -0.042(2) 0.016(3)
N1 0.0396(19) 0.0684(13) 0.055(2) 0.0009(14) -0.0080(13) -0.0211(13)
N2 0.043(2) 0.0399(13) 0.054(2) 0.0022(15) -0.0005(14) -0.0100(11)
N3 0.0428(15) 0.0627(16) 0.0481(15) -0.0050(16) -0.0053(12) -0.0082(15)
N4 0.0514(19) 0.0695(19) 0.071(3) -0.020(2) -0.0228(18) 0.0083(19)
C1 0.047(2) 0.0463(13) 0.047(3) 0.0038(16) -0.0094(16) -0.0180(15)
C2 0.059(3) 0.0446(17) 0.059(3) 0.0072(19) -0.0165(19) -0.0167(17)
C3 0.088(4) 0.054(2) 0.057(3) 0.010(2) -0.017(2) -0.034(2)
C4 0.081(3) 0.086(2) 0.055(3) 0.006(3) -0.012(2) -0.054(3)
C5 0.051(3) 0.092(2) 0.053(3) 0.002(3) -0.008(2) -0.037(2)
C6 0.067(2) 0.040(2) 0.068(3) -0.003(2) 0.0011(18) -0.0131(17)
C7 0.057(2) 0.060(3) 0.071(3) 0.006(2) -0.004(2) -0.025(2)
C8 0.095(5) 0.070(4) 0.082(4) 0.020(3) -0.003(3) -0.030(3)
C9 0.085(4) 0.053(3) 0.0535(15) 0.002(2) -0.0109(18) 0.002(2)
C10 0.120(6) 0.058(3) 0.065(4) -0.004(3) -0.029(4) 0.016(3)
C11 0.101(5) 0.060(3) 0.051(3) -0.005(2) -0.021(3) -0.001(3)
C12 0.039(2) 0.0637(19) 0.046(3) -0.0091(19) -0.0051(15) -0.0037(17)
C13 0.039(2) 0.069(2) 0.049(3) -0.004(2) -0.0069(16) -0.0052(19)
C14 0.042(3) 0.068(3) 0.049(3) 0.003(2) -0.0052(18) -0.0083(19)
C15 0.042(3) 0.066(2) 0.050(3) 0.005(2) -0.0005(17) -0.009(2)
C16 0.049(3) 0.0598(19) 0.048(3) 0.004(2) -0.0045(17) -0.0145(19)
C17 0.082(4) 0.0766(19) 0.081(3) -0.0298(18) -0.033(2) 0.037(3)
C18 0.141(7) 0.098(5) 0.132(6) -0.055(4) -0.091(6) 0.069(5)
C19 0.129(6) 0.086(3) 0.086(5) -0.030(3) -0.037(5) 0.018(3)
C20 0.054(2) 0.097(4) 0.096(4) -0.040(3) -0.025(2) 0.020(3)
C21 0.0492(18) 0.105(13) 0.119(9) -0.038(10) -0.023(3) 0.024(4)
C22 0.055(4) 0.084(6) 0.092(4) -0.026(5) -0.011(4) 0.023(5)
C20A 0.054(2) 0.097(4) 0.096(4) -0.040(3) -0.025(2) 0.020(3)
C21A 0.0492(18) 0.105(13) 0.119(9) -0.038(10) -0.023(3) 0.024(4)
C22A 0.055(4) 0.084(6) 0.092(4) -0.026(5) -0.011(4) 0.023(5)
C23 0.0509(16) 0.093(3) 0.077(2) -0.026(3) -0.0208(15) 0.004(2)

loop_
_atom_type_symbol
_atom_type_description
_atom_type_scat_dispersion_real
_atom_type_scat_dispersion_imag
_atom_type_scat_source
C C 0.0033 0.0016 'International Tables Vol C Tables 4.2.6.8 and 6.1.1.4'
H H 0.0000 0.0000 'International Tables Vol C Tables 4.2.6.8 and 6.1.1.4'
N N 0.0061 0.0033 'International Tables Vol C Tables 4.2.6.8 and 6.1.1.4'
O O 0.0106 0.0060 'International Tables Vol C Tables 4.2.6.8 and 6.1.1.4'
P P 0.1023 0.0942 'International Tables Vol C Tables 4.2.6.8 and 6.1.1.4'
Cl Cl 0.1484 0.1585 'International Tables Vol C Tables 4.2.6.8 and 6.1.1.4'
Fe Fe 0.3463 0.8444 'International Tables Vol C Tables 4.2.6.8 and 6.1.1.4'

loop_
_geom_angle_atom_site_label_1
_geom_angle_atom_site_label_2
_geom_angle_atom_site_label_3
_geom_angle
C23 Fe1 N3 174.1(3)
C23 Fe1 N1 90.2(3)
N3 Fe1 N1 93.70(18)
C23 Fe1 P2 92.5(3)
N3 Fe1 P2 83.52(14)
N1 Fe1 P2 177.22(13)
C23 Fe1 P1 97.2(3)
N3 Fe1 P1 87.70(13)
N1 Fe1 P1 81.58(13)
P2 Fe1 P1 98.13(8)
C23 Fe1 Cl1 92.2(3)
N3 Fe1 Cl1 83.52(14)
N1 Fe1 Cl1 88.68(14)
P2 Fe1 Cl1 91.13(9)
P1 Fe1 Cl1 166.45(8)
N2 P1 C9 101.6(2)
N2 P1 C6 103.1(2)
C9 P1 C6 106.7(3)
N2 P1 Fe1 97.89(16)
C9 P1 Fe1 122.5(2)
C6 P1 Fe1 120.5(2)
N4 P2 C20A 107.9(4)
N4 P2 C17 104.5(3)
C20A P2 C17 90.6(6)
N4 P2 C20 101.4(4)
C20A P2 C20 28.4(6)
C17 P2 C20 118.7(6)
N4 P2 Fe1 99.61(19)
C20A P2 Fe1 132.4(6)
C17 P2 Fe1 119.3(2)
C20 P2 Fe1 109.4(5)
C1 N1 C5 116.6(5)
C1 N1 Fe1 118.0(3)
C5 N1 Fe1 125.3(4)
C1 N2 P1 117.9(4)
C1 N2 H2N 121.0
P1 N2 H2N 121.0
C12 N3 C16 117.8(4)
C12 N3 Fe1 119.1(4)
C16 N3 Fe1 123.0(4)
C12 N4 P2 120.5(4)
C12 N4 H4N 119.7
P2 N4 H4N 119.7
N1 C1 C2 122.1(5)
N1 C1 N2 115.3(5)
C2 C1 N2 122.6(5)
C3 C2 C1 119.6(6)
C3 C2 H2 120.2
C1 C2 H2 120.2
C2 C3 C4 119.5(6)
C2 C3 H3 120.3
C4 C3 H3 120.3
C5 C4 C3 118.1(5)
C5 C4 H4 120.9
C3 C4 H4 120.9
C4 C5 N1 124.1(6)
C4 C5 H5 117.9
N1 C5 H5 117.9
C7 C6 C8 108.8(6)
C7 C6 P1 112.9(4)
C8 C6 P1 114.5(5)
C7 C6 H6 106.7
C8 C6 H6 106.7
P1 C6 H6 106.7
C6 C7 H7A 109.5
C6 C7 H7B 109.5
H7A C7 H7B 109.5
C6 C7 H7C 109.5
H7A C7 H7C 109.5
H7B C7 H7C 109.5
C6 C8 H8A 109.5
C6 C8 H8B 109.5
H8A C8 H8B 109.5
C6 C8 H8C 109.5
H8A C8 H8C 109.5
H8B C8 H8C 109.5
C10 C9 C11 110.8(6)
C10 C9 P1 114.6(4)
C11 C9 P1 110.1(4)
C10 C9 H9 107.0
C11 C9 H9 107.0
P1 C9 H9 107.0
C9 C10 H10A 109.5
C9 C10 H10B 109.5
H10A C10 H10B 109.5
C9 C10 H10C 109.5
H10A C10 H10C 109.5
H10B C10 H10C 109.5
C9 C11 H11A 109.5
C9 C11 H11B 109.5
H11A C11 H11B 109.5
C9 C11 H11C 109.5
H11A C11 H11C 109.5
H11B C11 H11C 109.5
N4 C12 N3 116.2(4)
N4 C12 C13 122.7(5)
N3 C12 C13 121.2(5)
C14 C13 C12 120.7(5)
C14 C13 H13 119.7
C12 C13 H13 119.7
C13 C14 C15 118.8(5)
C13 C14 H14 120.6
C15 C14 H14 120.6
C16 C15 C14 118.4(5)
C16 C15 H15 120.8
C14 C15 H15 120.8
N3 C16 C15 123.1(5)
N3 C16 H16 118.5
C15 C16 H16 118.5
C19 C17 C18 109.1(6)
C19 C17 P2 116.3(5)
C18 C17 P2 113.7(7)
C19 C17 H17 105.6
C18 C17 H17 105.6
P2 C17 H17 105.6
C17 C18 H18A 109.5
C17 C18 H18B 109.5
H18A C18 H18B 109.5
C17 C18 H18C 109.5
H18A C18 H18C 109.5
H18B C18 H18C 109.5
C17 C19 H19A 109.5
C17 C19 H19B 109.5
H19A C19 H19B 109.5
C17 C19 H19C 109.5
H19A C19 H19C 109.5
H19B C19 H19C 109.5
C22 C20 C21 112.3(11)
C22 C20 P2 105.7(12)
C21 C20 P2 114.0(12)
C22 C20 H20 108.2
C21 C20 H20 108.2
P2 C20 H20 108.2
C20 C21 H21A 109.5
C20 C21 H21B 109.5
H21A C21 H21B 109.5
C20 C21 H21C 109.5
H21A C21 H21C 109.5
H21B C21 H21C 109.5
C20 C22 H22A 109.5
C20 C22 H22B 109.5
H22A C22 H22B 109.5
C20 C22 H22C 109.5
H22A C22 H22C 109.5
H22B C22 H22C 109.5
C22A C20A C21A 110.7(13)
C22A C20A P2 113.0(10)
C21A C20A P2 112.2(11)
C22A C20A H20A 106.8
C21A C20A H20A 106.8
P2 C20A H20A 106.8
C20A C21A H21D 109.5
C20A C21A H21E 109.5
H21D C21A H21E 109.5
C20A C21A H21F 109.5
H21D C21A H21F 109.5
H21E C21A H21F 109.5
C20A C22A H22D 109.5
C20A C22A H22E 109.5
H22D C22A H22E 109.5
C20A C22A H22F 109.5
H22D C22A H22F 109.5
H22E C22A H22F 109.5
O1 C23 Fe1 178.3(8)

loop_
_geom_bond_atom_site_label_1
_geom_bond_atom_site_label_2
_geom_bond_distance
Fe1 C23 1.727(6)
Fe1 N3 2.028(4)
Fe1 N1 2.059(5)
Fe1 P2 2.211(2)
Fe1 P1 2.2374(17)
Fe1 Cl1 2.327(2)
P1 N2 1.672(4)
P1 C9 1.875(6)
P1 C6 1.885(6)
P2 N4 1.679(5)
P2 C20A 1.833(13)
P2 C17 1.844(9)
P2 C20 1.948(17)
O1 C23 1.172(7)
N1 C1 1.360(7)
N1 C5 1.362(7)
N2 C1 1.371(6)
N2 H2N 0.8800
N3 C12 1.355(7)
N3 C16 1.364(7)
N4 C12 1.357(8)
N4 H4N 0.8800
C1 C2 1.371(8)
C2 C3 1.369(8)
C2 H2 0.9500
C3 C4 1.389(10)
C3 H3 0.9500
C4 C5 1.350(10)
C4 H4 0.9500
C5 H5 0.9500
C6 C7 1.510(9)
C6 C8 1.529(9)
C6 H6 1.0000
C7 H7A 0.9800
C7 H7B 0.9800
C7 H7C 0.9800
C8 H8A 0.9800
C8 H8B 0.9800
C8 H8C 0.9800
C9 C10 1.499(9)
C9 C11 1.532(9)
C9 H9 1.0000
C10 H10A 0.9800
C10 H10B 0.9800
C10 H10C 0.9800
C11 H11A 0.9800
C11 H11B 0.9800
C11 H11C 0.9800
C12 C13 1.379(7)
C13 C14 1.365(8)
C13 H13 0.9500
C14 C15 1.395(8)
C14 H14 0.9500
C15 C16 1.368(7)
C15 H15 0.9500
C16 H16 0.9500
C17 C19 1.522(11)
C17 C18 1.533(9)
C17 H17 1.0000
C18 H18A 0.9800
C18 H18B 0.9800
C18 H18C 0.9800
C19 H19A 0.9800
C19 H19B 0.9800
C19 H19C 0.9800
C20 C22 1.528(14)
C20 C21 1.535(13)
C20 H20 1.0000
C21 H21A 0.9800
C21 H21B 0.9800
C21 H21C 0.9800
C22 H22A 0.9800
C22 H22B 0.9800
C22 H22C 0.9800
C20A C22A 1.511(15)
C20A C21A 1.544(14)
C20A H20A 1.0000
C21A H21D 0.9800
C21A H21E 0.9800
C21A H21F 0.9800
C22A H22D 0.9800
C22A H22E 0.9800
C22A H22F 0.9800

loop_
_geom_hbond_atom_site_label_D
_geom_hbond_atom_site_label_H
_geom_hbond_atom_site_label_A
_geom_hbond_distance_DH
_geom_hbond_distance_HA
_geom_hbond_distance_DA
_geom_hbond_angle_DHA
_geom_hbond_site_symmetry_A
N2 H2N Cl2 0.88 2.40 3.153(5) 143.2 .
N4 H4N Cl2 0.88 2.43 3.231(5) 151.2 3_566

loop_
_geom_torsion_atom_site_label_1
_geom_torsion_atom_site_label_2
_geom_torsion_atom_site_label_3
_geom_torsion_atom_site_label_4
_geom_torsion
C23 Fe1 P1 N2 -111.1(3)
N3 Fe1 P1 N2 72.2(2)
N1 Fe1 P1 N2 -21.9(2)
P2 Fe1 P1 N2 155.28(16)
Cl1 Fe1 P1 N2 22.6(3)
C23 Fe1 P1 C9 -1.8(3)
N3 Fe1 P1 C9 -178.6(3)
N1 Fe1 P1 C9 87.3(3)
P2 Fe1 P1 C9 -95.4(2)
Cl1 Fe1 P1 C9 131.8(3)
C23 Fe1 P1 C6 138.6(3)
N3 Fe1 P1 C6 -38.1(3)
N1 Fe1 P1 C6 -132.2(3)
P2 Fe1 P1 C6 45.0(2)
Cl1 Fe1 P1 C6 -87.7(4)
C23 Fe1 P2 N4 -177.3(3)
N3 Fe1 P2 N4 7.0(3)
N1 Fe1 P2 N4 4(3)
P1 Fe1 P2 N4 -79.7(2)
Cl1 Fe1 P2 N4 90.4(2)
C23 Fe1 P2 C20A 57.3(7)
N3 Fe1 P2 C20A -118.3(6)
N1 Fe1 P2 C20A -121(3)
P1 Fe1 P2 C20A 155.0(6)
Cl1 Fe1 P2 C20A -34.9(6)
C23 Fe1 P2 C17 -64.6(4)
N3 Fe1 P2 C17 119.8(3)
N1 Fe1 P2 C17 117(3)
P1 Fe1 P2 C17 33.1(3)
Cl1 Fe1 P2 C17 -156.9(3)
C23 Fe1 P2 C20 76.8(5)
N3 Fe1 P2 C20 -98.8(5)
N1 Fe1 P2 C20 -102(3)
P1 Fe1 P2 C20 174.5(5)
Cl1 Fe1 P2 C20 -15.5(5)
C23 Fe1 N1 C1 111.9(4)
N3 Fe1 N1 C1 -72.4(4)
P2 Fe1 N1 C1 -70(3)
P1 Fe1 N1 C1 14.7(3)
Cl1 Fe1 N1 C1 -155.8(4)
C23 Fe1 N1 C5 -64.8(5)
N3 Fe1 N1 C5 110.8(5)
P2 Fe1 N1 C5 114(3)
P1 Fe1 N1 C5 -162.0(5)
Cl1 Fe1 N1 C5 27.4(4)
C9 P1 N2 C1 -93.1(4)
C6 P1 N2 C1 156.4(4)
Fe1 P1 N2 C1 32.5(4)
C23 Fe1 N3 C12 -52(3)
N1 Fe1 N3 C12 176.2(4)
P2 Fe1 N3 C12 -3.7(4)
P1 Fe1 N3 C12 94.8(4)
Cl1 Fe1 N3 C12 -95.5(4)
C23 Fe1 N3 C16 124(3)
N1 Fe1 N3 C16 -8.6(4)
P2 Fe1 N3 C16 171.5(4)
P1 Fe1 N3 C16 -90.0(4)
Cl1 Fe1 N3 C16 79.6(4)
C20A P2 N4 C12 129.1(8)
C17 P2 N4 C12 -135.4(5)
C20 P2 N4 C12 100.6(7)
Fe1 P2 N4 C12 -11.6(5)
C5 N1 C1 C2 -2.3(7)
Fe1 N1 C1 C2 -179.4(4)
C5 N1 C1 N2 178.7(5)
Fe1 N1 C1 N2 1.6(6)
P1 N2 C1 N1 -25.4(6)
P1 N2 C1 C2 155.6(4)
N1 C1 C2 C3 1.7(8)
N2 C1 C2 C3 -179.4(5)
C1 C2 C3 C4 -0.2(8)
C2 C3 C4 C5 -0.6(9)
C3 C4 C5 N1 -0.1(9)
C1 N1 C5 C4 1.5(9)
Fe1 N1 C5 C4 178.3(5)
N2 P1 C6 C7 -21.5(5)
C9 P1 C6 C7 -128.1(5)
Fe1 P1 C6 C7 86.0(5)
N2 P1 C6 C8 103.8(5)
C9 P1 C6 C8 -2.8(6)
Fe1 P1 C6 C8 -148.8(5)
N2 P1 C9 C10 174.3(6)
C6 P1 C9 C10 -78.1(6)
Fe1 P1 C9 C10 66.9(6)
N2 P1 C9 C11 48.5(5)
C6 P1 C9 C11 156.2(5)
Fe1 P1 C9 C11 -58.8(5)
P2 N4 C12 N3 10.4(7)
P2 N4 C12 C13 -170.0(4)
C16 N3 C12 N4 -178.1(5)
Fe1 N3 C12 N4 -2.6(6)
C16 N3 C12 C13 2.3(7)
Fe1 N3 C12 C13 177.7(4)
N4 C12 C13 C14 179.1(5)
N3 C12 C13 C14 -1.3(8)
C12 C13 C14 C15 -0.4(8)
C13 C14 C15 C16 1.0(8)
C12 N3 C16 C15 -1.7(8)
Fe1 N3 C16 C15 -176.9(4)
C14 C15 C16 N3 0.1(8)
N4 P2 C17 C19 -36.2(7)
C20A P2 C17 C19 72.5(7)
C20 P2 C17 C19 75.9(7)
Fe1 P2 C17 C19 -146.3(5)
N4 P2 C17 C18 -164.2(5)
C20A P2 C17 C18 -55.5(6)
C20 P2 C17 C18 -52.2(7)
Fe1 P2 C17 C18 85.7(5)
N4 P2 C20 C22 65.8(11)
C20A P2 C20 C22 -40.8(11)
C17 P2 C20 C22 -47.9(11)
Fe1 P2 C20 C22 170.4(9)
N4 P2 C20 C21 -170.4(12)
C20A P2 C20 C21 82.9(17)
C17 P2 C20 C21 75.8(13)
Fe1 P2 C20 C21 -65.8(14)
N4 P2 C20A C22A -31.7(14)
C17 P2 C20A C22A -137.2(12)
C20 P2 C20A C22A 49.0(12)
Fe1 P2 C20A C22A 90.5(12)
N4 P2 C20A C21A -157.8(12)
C17 P2 C20A C21A 96.7(13)
C20 P2 C20A C21A -77.0(17)
Fe1 P2 C20A C21A -35.5(16)
N3 Fe1 C23 O1 -68(25)
N1 Fe1 C23 O1 64(23)
P2 Fe1 C23 O1 -116(23)
P1 Fe1 C23 O1 146(23)
Cl1 Fe1 C23 O1 -25(23)
